data_2228962
loop_
_publ_author_name
'Sridevi, D.'
'Bhaskaran, Sundari'
'Usha, G.'
'Murugan, G.'
'Bakthadoss, M.'

_publ_section_title
;
 3-(2-Methylbenzylidene)-2,3-dihydro-1,5-benzothiazepin-4(5<i>H</i>)-one
;
_journal_coeditor_code BT5422
_journal_issue 2
_journal_name_full 'Acta Crystallographica Section E'
_journal_page_first o243
_journal_paper_doi 10.1107/S1600536810052888
_journal_volume 67
_journal_year 2011
_chemical_formula_iupac 'C17 H15 N O S'
_chemical_formula_moiety 'C17 H15 N O S'
_chemical_formula_sum 'C17 H15 N O S'
_chemical_formula_weight 281.36
_chemical_name_systematic
;
3-(2-Methylbenzylidene)-2,3-dihydro-1,5-benzothiazepin-4(5<i>H</i>)-one
;
_space_group_IT_number 15
_symmetry_cell_setting monoclinic
_symmetry_space_group_name_Hall '-C 2yc'
_symmetry_space_group_name_H-M 'C 1 2/c 1'
_atom_sites_solution_hydrogens geom
_atom_sites_solution_primary direct
_atom_sites_solution_secondary difmap
_audit_creation_method SHELXL-97
_cell_angle_alpha 90.00
_cell_angle_beta 128.5910(10)
_cell_angle_gamma 90.00
_cell_formula_units_Z 8
_cell_length_a 19.1192(5)
_cell_length_b 13.0049(3)
_cell_length_c 14.8903(4)
_cell_measurement_reflns_used 3560
_cell_measurement_temperature 293(2)
_cell_measurement_theta_max 28
_cell_measurement_theta_min 2
_cell_volume 2893.84(13)
_computing_cell_refinement 'SAINT (Bruker, 2004)'
_computing_data_collection 'APEX2 (Bruker, 2004)'
_computing_data_reduction 'SAINT and XPREP (Bruker, 2004)'
_computing_molecular_graphics 'ORTEP-3 for Windows (Farrugia, 1997)'
_computing_publication_material 'SHELXL97 (Sheldrick, 2008) and PLATON (Spek, 2009)'
_computing_structure_refinement 'SHELXL97 (Sheldrick, 2008)'
_computing_structure_solution 'SHELXS97 (Sheldrick, 2008)'
_diffrn_ambient_temperature 293(2)
_diffrn_measured_fraction_theta_full 0.981
_diffrn_measured_fraction_theta_max 0.981
_diffrn_measurement_device_type 'Bruker Kappa APEXII CCD'
_diffrn_measurement_method '\w and \f'
_diffrn_radiation_monochromator graphite
_diffrn_radiation_source 'fine-focus sealed tube'
_diffrn_radiation_type MoK\a
_diffrn_radiation_wavelength 0.71073
_diffrn_reflns_av_R_equivalents 0.0236
_diffrn_reflns_av_sigmaI/netI 0.0210
_diffrn_reflns_limit_h_max 20
_diffrn_reflns_limit_h_min -25
_diffrn_reflns_limit_k_max 16
_diffrn_reflns_limit_k_min -15
_diffrn_reflns_limit_l_max 19
_diffrn_reflns_limit_l_min -15
_diffrn_reflns_number 13879
_diffrn_reflns_theta_full 28.37
_diffrn_reflns_theta_max 28.37
_diffrn_reflns_theta_min 2.08
_exptl_absorpt_coefficient_mu 0.218
_exptl_absorpt_correction_type none
_exptl_crystal_colour colourless
_exptl_crystal_density_diffrn 1.292
_exptl_crystal_density_method 'not measured'
_exptl_crystal_description block
_exptl_crystal_F_000 1184
_exptl_crystal_size_max 0.22
_exptl_crystal_size_mid 0.18
_exptl_crystal_size_min 0.18
_refine_diff_density_max 0.265
_refine_diff_density_min -0.299
_refine_ls_extinction_method none
_refine_ls_goodness_of_fit_ref 0.830
_refine_ls_hydrogen_treatment constr
_refine_ls_matrix_type full
_refine_ls_number_constraints 0
_refine_ls_number_parameters 181
_refine_ls_number_reflns 3560
_refine_ls_number_restraints 0
_refine_ls_restrained_S_all 0.830
_refine_ls_R_factor_all 0.0595
_refine_ls_R_factor_gt 0.0437
_refine_ls_shift/su_max 0.000
_refine_ls_shift/su_mean 0.000
_refine_ls_structure_factor_coef Fsqd
_refine_ls_weighting_details 'calc w=1/[\s^2^(Fo^2^)+(0.2000P)^2^+0.0000P] where P=(Fo^2^+2Fc^2^)/3'
_refine_ls_weighting_scheme calc
_refine_ls_wR_factor_gt 0.1684
_refine_ls_wR_factor_ref 0.2024
_reflns_number_gt 2707
_reflns_number_total 3560
_reflns_threshold_expression I>2\s(I)
_cod_data_source_file bt5422.cif
_cod_data_source_block I
_cod_original_sg_symbol_H-M 'C 2/c'
_cod_database_code 2228962
_cod_database_fobs_code 2228962

loop_
_symmetry_equiv_pos_as_xyz
'x, y, z'
'-x, y, -z+1/2'
'x+1/2, y+1/2, z'
'-x+1/2, y+1/2, -z+1/2'
'-x, -y, -z'
'x, -y, z-1/2'
'-x+1/2, -y+1/2, -z'
'x+1/2, -y+1/2, z-1/2'

loop_
_atom_site_type_symbol
_atom_site_label
_atom_site_fract_x
_atom_site_fract_y
_atom_site_fract_z
_atom_site_U_iso_or_equiv
_atom_site_adp_type
_atom_site_calc_flag
_atom_site_refinement_flags
_atom_site_occupancy
_atom_site_disorder_assembly
_atom_site_disorder_group
C C1 0.07250(13) 0.88179(15) 0.21097(16) 0.0540(5) Uani d . 1 . .
H H1 0.1146 0.9233 0.2730 0.065 Uiso calc R 1 . .
C C2 -0.00643(15) 0.92462(17) 0.11794(18) 0.0623(5) Uani d . 1 . .
H H2 -0.0169 0.9947 0.1164 0.075 Uiso calc R 1 . .
C C3 -0.06956(12) 0.86298(15) 0.02748(16) 0.0557(5) Uani d . 1 . .
H H3 -0.1233 0.8912 -0.0351 0.067 Uiso calc R 1 . .
C C4 -0.05362(11) 0.75966(14) 0.02896(14) 0.0448(4) Uani d . 1 . .
H H4 -0.0970 0.7185 -0.0326 0.054 Uiso calc R 1 . .
C C5 0.02685(10) 0.71567(12) 0.12171(12) 0.0365(4) Uani d . 1 . .
C C6 0.08537(12) 0.52859(14) 0.17690(13) 0.0485(4) Uani d . 1 . .
C C7 0.14280(11) 0.52918(13) 0.30555(12) 0.0424(4) Uani d . 1 . .
C C8 0.15581(12) 0.62540(13) 0.36935(13) 0.0478(4) Uani d . 1 . .
H H8A 0.1988 0.6123 0.4512 0.057 Uiso calc R 1 . .
H H8B 0.0995 0.6441 0.3523 0.057 Uiso calc R 1 . .
C C9 0.09042(10) 0.77806(13) 0.21391(13) 0.0398(4) Uani d . 1 . .
C C10 0.18328(12) 0.44083(13) 0.35720(14) 0.0477(4) Uani d . 1 . .
H H10 0.1742 0.3876 0.3092 0.057 Uiso calc R 1 . .
C C11 0.24053(11) 0.41648(13) 0.48045(14) 0.0449(4) Uani d . 1 . .
C C12 0.21413(14) 0.43985(16) 0.54648(16) 0.0573(5) Uani d . 1 . .
H H12 0.1612 0.4759 0.5135 0.069 Uiso calc R 1 . .
C C13 0.26536(17) 0.4103(2) 0.66057(18) 0.0723(7) Uani d . 1 . .
H H13 0.2472 0.4269 0.7040 0.087 Uiso calc R 1 . .
C C14 0.34253(16) 0.35663(19) 0.70886(18) 0.0750(7) Uani d . 1 . .
H H14 0.3770 0.3360 0.7853 0.090 Uiso calc R 1 . .
C C15 0.36932(13) 0.33310(17) 0.64501(18) 0.0676(6) Uani d . 1 . .
H H15 0.4222 0.2966 0.6792 0.081 Uiso calc R 1 . .
C C16 0.31970(11) 0.36225(14) 0.52991(15) 0.0504(4) Uani d . 1 . .
C C17 0.35129(16) 0.33506(19) 0.4639(2) 0.0722(6) Uani d . 1 . .
H H17A 0.4068 0.2983 0.5126 0.108 Uiso calc R 1 . .
H H17B 0.3601 0.3967 0.4366 0.108 Uiso calc R 1 . .
H H17C 0.3074 0.2926 0.3997 0.108 Uiso calc R 1 . .
N N 0.03793(9) 0.61072(12) 0.10949(10) 0.0450(4) Uani d . 1 . .
H H0 0.0047 0.5939 0.0381 0.054 Uiso calc R 1 . .
O O 0.07844(12) 0.44836(11) 0.12814(11) 0.0766(5) Uani d . 1 . .
S S1 0.19459(3) 0.73150(4) 0.33323(3) 0.0503(2) Uani d . 1 . .

loop_
_atom_site_aniso_label
_atom_site_aniso_U_11
_atom_site_aniso_U_22
_atom_site_aniso_U_33
_atom_site_aniso_U_12
_atom_site_aniso_U_13
_atom_site_aniso_U_23
C1 0.0582(10) 0.0419(10) 0.0457(9) -0.0007(8) 0.0246(8) -0.0069(7)
C2 0.0737(12) 0.0426(10) 0.0558(11) 0.0134(8) 0.0332(10) 0.0055(8)
C3 0.0507(9) 0.0560(12) 0.0456(10) 0.0109(8) 0.0228(8) 0.0110(8)
C4 0.0400(8) 0.0503(10) 0.0332(8) -0.0013(6) 0.0174(7) 0.0027(6)
C5 0.0373(7) 0.0405(8) 0.0284(7) -0.0002(6) 0.0190(6) 0.0005(6)
C6 0.0570(9) 0.0436(10) 0.0281(7) 0.0032(7) 0.0183(7) -0.0047(6)
C7 0.0501(8) 0.0414(9) 0.0262(7) 0.0001(7) 0.0192(6) -0.0041(6)
C8 0.0600(9) 0.0448(10) 0.0258(7) 0.0080(7) 0.0205(7) -0.0024(6)
C9 0.0391(7) 0.0424(9) 0.0305(7) 0.0003(6) 0.0180(6) 0.0004(6)
C10 0.0579(9) 0.0426(10) 0.0323(8) -0.0020(7) 0.0231(8) -0.0030(7)
C11 0.0497(8) 0.0391(9) 0.0345(8) -0.0061(6) 0.0207(7) 0.0027(6)
C12 0.0610(10) 0.0628(13) 0.0444(10) -0.0029(9) 0.0310(9) 0.0050(8)
C13 0.0867(16) 0.0852(17) 0.0483(11) -0.0180(12) 0.0438(12) 0.0024(11)
C14 0.0811(14) 0.0757(16) 0.0366(9) -0.0188(12) 0.0211(10) 0.0107(9)
C15 0.0500(9) 0.0583(13) 0.0547(12) -0.0067(8) 0.0131(9) 0.0079(9)
C16 0.0489(8) 0.0429(10) 0.0442(9) -0.0116(7) 0.0217(8) -0.0030(7)
C17 0.0664(12) 0.0654(14) 0.0809(16) -0.0040(10) 0.0441(12) -0.0149(11)
N 0.0499(7) 0.0433(8) 0.0229(6) 0.0019(6) 0.0135(6) -0.0046(5)
O 0.1042(12) 0.0492(9) 0.0302(6) 0.0191(8) 0.0193(7) -0.0072(5)
S1 0.0394(3) 0.0464(3) 0.0371(3) -0.00100(15) 0.0101(2) -0.00664(16)

loop_
_atom_type_symbol
_atom_type_description
_atom_type_scat_dispersion_real
_atom_type_scat_dispersion_imag
_atom_type_scat_source
C C 0.0033 0.0016 'International Tables Vol C Tables 4.2.6.8 and 6.1.1.4'
H H 0.0000 0.0000 'International Tables Vol C Tables 4.2.6.8 and 6.1.1.4'
N N 0.0061 0.0033 'International Tables Vol C Tables 4.2.6.8 and 6.1.1.4'
O O 0.0106 0.0060 'International Tables Vol C Tables 4.2.6.8 and 6.1.1.4'
S S 0.1246 0.1234 'International Tables Vol C Tables 4.2.6.8 and 6.1.1.4'

loop_
_geom_angle_atom_site_label_1
_geom_angle_atom_site_label_2
_geom_angle_atom_site_label_3
_geom_angle_site_symmetry_1
_geom_angle_site_symmetry_3
_geom_angle
_geom_angle_publ_flag
C2 C1 C9 . . 121.29(17) ?
C2 C1 H1 . . 119.4 ?
C9 C1 H1 . . 119.4 ?
C3 C2 C1 . . 119.44(19) ?
C3 C2 H2 . . 120.3 ?
C1 C2 H2 . . 120.3 ?
C2 C3 C4 . . 120.29(17) ?
C2 C3 H3 . . 119.9 ?
C4 C3 H3 . . 119.9 ?
C3 C4 C5 . . 120.83(16) ?
C3 C4 H4 . . 119.6 ?
C5 C4 H4 . . 119.6 ?
C9 C5 C4 . . 118.81(15) ?
C9 C5 N . . 125.61(14) ?
C4 C5 N . . 115.48(14) ?
O C6 N . . 117.10(14) ?
O C6 C7 . . 118.78(15) ?
N C6 C7 . . 124.09(14) ?
C10 C7 C8 . . 123.34(14) ?
C10 C7 C6 . . 115.63(14) ?
C8 C7 C6 . . 120.97(14) ?
C7 C8 S1 . . 112.83(12) ?
C7 C8 H8A . . 109.0 ?
S1 C8 H8A . . 109.0 ?
C7 C8 H8B . . 109.0 ?
S1 C8 H8B . . 109.0 ?
H8A C8 H8B . . 107.8 ?
C1 C9 C5 . . 119.31(15) ?
C1 C9 S1 . . 118.05(13) ?
C5 C9 S1 . . 122.61(13) ?
C7 C10 C11 . . 128.30(16) ?
C7 C10 H10 . . 115.8 ?
C11 C10 H10 . . 115.8 ?
C16 C11 C12 . . 119.40(16) ?
C16 C11 C10 . . 119.11(17) ?
C12 C11 C10 . . 121.33(17) ?
C13 C12 C11 . . 121.1(2) ?
C13 C12 H12 . . 119.5 ?
C11 C12 H12 . . 119.5 ?
C14 C13 C12 . . 119.6(2) ?
C14 C13 H13 . . 120.2 ?
C12 C13 H13 . . 120.2 ?
C15 C14 C13 . . 119.99(19) ?
C15 C14 H14 . . 120.0 ?
C13 C14 H14 . . 120.0 ?
C14 C15 C16 . . 122.0(2) ?
C14 C15 H15 . . 119.0 ?
C16 C15 H15 . . 119.0 ?
C11 C16 C15 . . 117.93(19) ?
C11 C16 C17 . . 121.88(18) ?
C15 C16 C17 . . 120.2(2) ?
C16 C17 H17A . . 109.5 ?
C16 C17 H17B . . 109.5 ?
H17A C17 H17B . . 109.5 ?
C16 C17 H17C . . 109.5 ?
H17A C17 H17C . . 109.5 ?
H17B C17 H17C . . 109.5 ?
C6 N C5 . . 138.81(13) ?
C6 N H0 . . 110.6 ?
C5 N H0 . . 110.6 ?
C9 S1 C8 . . 98.53(8) ?

loop_
_geom_bond_atom_site_label_1
_geom_bond_atom_site_label_2
_geom_bond_site_symmetry_2
_geom_bond_distance
_geom_bond_publ_flag
C1 C2 . 1.378(3) ?
C1 C9 . 1.386(2) ?
C1 H1 . 0.9300 ?
C2 C3 . 1.373(3) ?
C2 H2 . 0.9300 ?
C3 C4 . 1.375(3) ?
C3 H3 . 0.9300 ?
C4 C5 . 1.397(2) ?
C4 H4 . 0.9300 ?
C5 C9 . 1.392(2) ?
C5 N . 1.410(2) ?
C6 O . 1.230(2) ?
C6 N . 1.355(2) ?
C6 C7 . 1.501(2) ?
C7 C10 . 1.330(2) ?
C7 C8 . 1.495(2) ?
C8 S1 . 1.8001(19) ?
C8 H8A . 0.9700 ?
C8 H8B . 0.9700 ?
C9 S1 . 1.7538(16) ?
C10 C11 . 1.470(2) ?
C10 H10 . 0.9300 ?
C11 C16 . 1.393(3) ?
C11 C12 . 1.390(3) ?
C12 C13 . 1.385(3) ?
C12 H12 . 0.9300 ?
C13 C14 . 1.363(3) ?
C13 H13 . 0.9300 ?
C14 C15 . 1.367(4) ?
C14 H14 . 0.9300 ?
C15 C16 . 1.397(3) ?
C15 H15 . 0.9300 ?
C16 C17 . 1.482(3) ?
C17 H17A . 0.9600 ?
C17 H17B . 0.9600 ?
C17 H17C . 0.9600 ?
N H0 . 0.8600 ?

loop_
_geom_hbond_atom_site_label_D
_geom_hbond_atom_site_label_H
_geom_hbond_atom_site_label_A
_geom_hbond_site_symmetry_A
_geom_hbond_distance_DH
_geom_hbond_distance_HA
_geom_hbond_distance_DA
_geom_hbond_angle_DHA
_geom_hbond_publ_flag
N H0 O 5_565 0.86 2.01 2.8705(18) 177 yes

loop_
_geom_torsion_atom_site_label_1
_geom_torsion_atom_site_label_2
_geom_torsion_atom_site_label_3
_geom_torsion_atom_site_label_4
_geom_torsion_site_symmetry_1
_geom_torsion_site_symmetry_2
_geom_torsion_site_symmetry_3
_geom_torsion_site_symmetry_4
_geom_torsion
_geom_torsion_publ_flag
C9 C1 C2 C3 . . . . 1.6(3) ?
C1 C2 C3 C4 . . . . -0.9(3) ?
C2 C3 C4 C5 . . . . -0.3(3) ?
C3 C4 C5 C9 . . . . 1.0(2) ?
C3 C4 C5 N . . . . -175.59(16) ?
O C6 C7 C10 . . . . 0.9(3) ?
N C6 C7 C10 . . . . 178.94(17) ?
O C6 C7 C8 . . . . 178.10(19) ?
N C6 C7 C8 . . . . -3.8(3) ?
C10 C7 C8 S1 . . . . 123.26(16) ?
C6 C7 C8 S1 . . . . -53.7(2) ?
C2 C1 C9 C5 . . . . -0.9(3) ?
C2 C1 C9 S1 . . . . 177.38(15) ?
C4 C5 C9 C1 . . . . -0.4(2) ?
N C5 C9 C1 . . . . 175.84(16) ?
C4 C5 C9 S1 . . . . -178.59(12) ?
N C5 C9 S1 . . . . -2.4(2) ?
C8 C7 C10 C11 . . . . 5.3(3) ?
C6 C7 C10 C11 . . . . -177.56(18) ?
C7 C10 C11 C16 . . . . -135.7(2) ?
C7 C10 C11 C12 . . . . 49.1(3) ?
C16 C11 C12 C13 . . . . 0.1(3) ?
C10 C11 C12 C13 . . . . 175.39(19) ?
C11 C12 C13 C14 . . . . -0.6(3) ?
C12 C13 C14 C15 . . . . 0.5(4) ?
C13 C14 C15 C16 . . . . -0.1(3) ?
C12 C11 C16 C15 . . . . 0.3(3) ?
C10 C11 C16 C15 . . . . -175.08(17) ?
C12 C11 C16 C17 . . . . 179.97(18) ?
C10 C11 C16 C17 . . . . 4.6(3) ?
C14 C15 C16 C11 . . . . -0.3(3) ?
C14 C15 C16 C17 . . . . -180.0(2) ?
O C6 N C5 . . . . -175.66(19) ?
C7 C6 N C5 . . . . 6.3(3) ?
C9 C5 N C6 . . . . 26.7(3) ?
C4 C5 N C6 . . . . -157.0(2) ?
C1 C9 S1 C8 . . . . 128.73(15) ?
C5 C9 S1 C8 . . . . -53.03(15) ?
C7 C8 S1 C9 . . . . 87.11(13) ?

loop_
_cod_related_entry_id
_cod_related_entry_database
_cod_related_entry_code
1 ChemSpider 30656450
